data_1528834
loop_
_publ_author_name
'Saada, M.A.'
'Hemon-Ribaud, A.'
'Leblanc, M.'
'Maisonneuve, V.'

_publ_section_title
;
 Anion and cation disorder in [C N3 H6].(Ta F6)
;
_journal_name_full 'Solid State Sciences'
_journal_page_first 1070
_journal_page_last 1073
_journal_volume 7
_journal_year 2005
_chemical_formula_sum 'C H6 F6 N3 Ta'
_chemical_name_systematic '(C N3 H6) (Ta F6)'
_space_group_IT_number 166
_symmetry_space_group_name_Hall '-R 3 2"'
_symmetry_space_group_name_H-M 'R -3 m :H'
_cell_angle_alpha 90
_cell_angle_beta 90
_cell_angle_gamma 120
_cell_formula_units_Z 3
_cell_length_a 8.6475
_cell_length_b 8.6475
_cell_length_c 8.507
_cell_volume 550.920
_citation_journal_id_ASTM SSSCFJ
_cod_data_source_file Saada_SSSCFJ_2005_1014.cif
_cod_data_source_block C1H6F6N3Ta1
_cod_original_cell_volume 550.9196
_cod_original_formula_sum 'C1 H6 F6 N3 Ta1'
_cod_database_code 1528834

loop_
_symmetry_equiv_pos_as_xyz
x,y,z
-y,x-y,z
-x+y,-x,z
y,x,-z
-x,-x+y,-z
x-y,-y,-z
-x,-y,-z
y,-x+y,-z
x-y,x,-z
-y,-x,z
x,x-y,z
-x+y,y,z
x+2/3,y+1/3,z+1/3
-y+2/3,x-y+1/3,z+1/3
-x+y+2/3,-x+1/3,z+1/3
y+2/3,x+1/3,-z+1/3
-x+2/3,-x+y+1/3,-z+1/3
x-y+2/3,-y+1/3,-z+1/3
-x+2/3,-y+1/3,-z+1/3
y+2/3,-x+y+1/3,-z+1/3
x-y+2/3,x+1/3,-z+1/3
-y+2/3,-x+1/3,z+1/3
x+2/3,x-y+1/3,z+1/3
-x+y+2/3,y+1/3,z+1/3
x+1/3,y+2/3,z+2/3
-y+1/3,x-y+2/3,z+2/3
-x+y+1/3,-x+2/3,z+2/3
y+1/3,x+2/3,-z+2/3
-x+1/3,-x+y+2/3,-z+2/3
x-y+1/3,-y+2/3,-z+2/3
-x+1/3,-y+2/3,-z+2/3
y+1/3,-x+y+2/3,-z+2/3
x-y+1/3,x+2/3,-z+2/3
-y+1/3,-x+2/3,z+2/3
x+1/3,x-y+2/3,z+2/3
-x+y+1/3,y+2/3,z+2/3

loop_
_atom_site_label
_atom_site_type_symbol
_atom_site_fract_x
_atom_site_fract_y
_atom_site_fract_z
_atom_site_occupancy
_atom_site_U_iso_or_equiv
F1 F-1 0.103 0.897 0.1292 0.5 0.0
F2 F-1 0.103 0.897 0.8708 0.5 0.0
C1 C+4 0 0 -0.5 1 0.0
Ta1 Ta+5 0 0 0 1 0.0
N1 N-3 0.0884 -0.0884 0.4921 0.5 0.0
